data_1001413
loop_
_publ_author_name
'Gasperin, M'

_publ_section_title
;
Synthese et structure du borouranate de lithium LiBUO~5~
;
_journal_coden_ASTM ACSCEE
_journal_name_full 'Acta Crystallographica C (39,1983-)'
_journal_page_first 372
_journal_page_last 374
_journal_volume 46
_journal_year 1990
_chemical_formula_structural 'Li B U O5'
_chemical_formula_sum 'B Li O5 U'
_chemical_name_systematic 'Lithium borouranate'
_space_group_IT_number 14
_symmetry_cell_setting monoclinic
_symmetry_Int_Tables_number 14
_symmetry_space_group_name_Hall '-P 2ybc'
_symmetry_space_group_name_H-M 'P 1 21/c 1'
_cell_angle_alpha 90
_cell_angle_beta 105.04(3)
_cell_angle_gamma 90
_cell_formula_units_Z 4
_cell_length_a 5.767(2)
_cell_length_b 10.574(3)
_cell_length_c 6.835(2)
_cell_volume 402.5
_database_code_amcsd 0010111
_exptl_crystal_density_diffrn 5.541
_refine_ls_R_factor_all 0.062
_cod_database_code 1001413
_amcsd_formula_title LiBUO5

loop_
_space_group_symop_operation_xyz
x,y,z
-x,1/2+y,1/2-z
-x,-y,-z
x,1/2-y,1/2+z

loop_
_atom_site_aniso_label
_atom_site_aniso_U_11
_atom_site_aniso_U_12
_atom_site_aniso_U_13
_atom_site_aniso_U_22
_atom_site_aniso_U_23
_atom_site_aniso_U_33
U1 0.0061(2) -0.0003(1) 0.0011(2) 0.0005(1) 0.0001(1) 0.0062(2)
O1 0.0133(63) -0.0004(25) -0.0096(42) 0.0001(18) -0.0023(21) 0.0001(42)
O2 0.0057(57) -0.0007(28) -0.0015(47) 0.0022(22) 0.0043(27) 0.0102(52)
O3 0.0118(61) 0.0015(27) 0.0001(43) 0.001(2) 0.0042(23) 0.0039(45)
O4 0.0103(60) 0.0011(27) 0.0032(49) 0.0006(21) 0.0013(26) 0.0097(50)
O5 0.0037(53) 0.0029(23) 0.0024(25) 0.0004(19) 0.0021(25) 0.0113(52)

loop_
_atom_site_label
_atom_site_type_symbol
_atom_site_symmetry_multiplicity
_atom_site_Wyckoff_symbol
_atom_site_fract_x
_atom_site_fract_y
_atom_site_fract_z
_atom_site_occupancy
_atom_site_attached_hydrogens
_atom_site_calc_flag
U1 U6+ 4 e 0.0985(1) 0.0654(1) 0.2710(1) 1. 0 d
O1 O2- 4 e 0.1519(34) 0.0847(17) 0.9532(27) 1. 0 d
O2 O2- 4 e 0.8521(31) 0.1734(21) 0.2128(27) 1. 0 d
O3 O2- 4 e 0.1373(35) 0.0895(18) 0.6114(29) 1. 0 d
O4 O2- 4 e 0.6651(34) 0.0506(18) 0.6777(32) 1. 0 d
O5 O2- 4 e 0.3506(31) 0.2427(18) 0.3302(30) 1. 0 d
B1 B3+ 4 e 0.2167(50) 0.1441(31) 0.7976(44) 1. 0 d
Li1 Li1+ 4 e 0.5583(84) 0.2320(51) 0.6242(75) 1. 0 d

loop_
_atom_type_symbol
_atom_type_oxidation_number
U6+ 6.000
O2- -2.000
B3+ 3.000
Li1+ 1.000

loop_
_cod_related_entry_id
_cod_related_entry_database
_cod_related_entry_code
1 AMCSD 0010111
